data_1505415
loop_
_publ_author_name
'Tanaka, Ken'
'Otake, Yousuke'
'Wada, Azusa'
'Noguchi, Keiichi'
'Hirano, Masao'

_publ_section_title
;
 Cationic Rh(I)/modified-BINAP-catalyzed reactions of carbonyl compounds
 with 1,6-diynes leading to dienones and ortho-functionalized aryl
 ketones.
;
_journal_issue 11
_journal_name_full 'Organic letters'
_journal_page_first 2203
_journal_page_last 2206
_journal_paper_doi 10.1021/ol0707721
_journal_volume 9
_journal_year 2007
_chemical_formula_moiety 'C23 H25 N O3 S'
_chemical_formula_sum 'C23 H25 N O3 S'
_chemical_formula_weight 395.50
_chemical_name_systematic
;
 ?
;
_space_group_IT_number 15
_symmetry_cell_setting monoclinic
_symmetry_Int_Tables_number 15
_symmetry_space_group_name_Hall '-C 2yc'
_symmetry_space_group_name_H-M 'C 1 2/c 1'
_atom_sites_solution_hydrogens geom
_atom_sites_solution_primary direct
_atom_sites_solution_secondary difmap
_audit_creation_date 2006-09-11
_audit_creation_method SHELXL-97
_cell_angle_alpha 90.00
_cell_angle_beta 90.462(5)
_cell_angle_gamma 90.00
_cell_formula_units_Z 8
_cell_length_a 11.3244(9)
_cell_length_b 16.2185(13)
_cell_length_c 23.6410(17)
_cell_measurement_reflns_used 33466
_cell_measurement_temperature 296
_cell_measurement_theta_max 68.3
_cell_measurement_theta_min 3.7
_cell_volume 4341.9(6)
_computing_cell_refinement PROCESS-AUTO
_computing_data_collection PROCESS-AUTO
_computing_data_reduction CrystalStructure
_computing_publication_material 'SHELXL-97 (Sheldrick, 1997)'
_computing_structure_refinement 'SHELXL-97 (Sheldrick, 1997)'
_computing_structure_solution SIR92
_diffrn_ambient_temperature 296
_diffrn_detector_area_resol_mean 10.00
_diffrn_measured_fraction_theta_full 0.999
_diffrn_measured_fraction_theta_max 0.999
_diffrn_measurement_device_type 'Rigaku RAXIS-RAPID'
_diffrn_measurement_method \w
_diffrn_radiation_monochromator graphite
_diffrn_radiation_source 'rotating anode'
_diffrn_radiation_type CuK\a
_diffrn_radiation_wavelength 1.54187
_diffrn_reflns_av_R_equivalents 0.0867
_diffrn_reflns_av_sigmaI/netI 0.0502
_diffrn_reflns_limit_h_max 13
_diffrn_reflns_limit_h_min -13
_diffrn_reflns_limit_k_max 19
_diffrn_reflns_limit_k_min -19
_diffrn_reflns_limit_l_max 28
_diffrn_reflns_limit_l_min -28
_diffrn_reflns_number 39958
_diffrn_reflns_theta_full 68.23
_diffrn_reflns_theta_max 68.23
_diffrn_reflns_theta_min 3.74
_exptl_absorpt_coefficient_mu 1.500
_exptl_absorpt_correction_T_max 0.861
_exptl_absorpt_correction_T_min 0.570
_exptl_absorpt_correction_type numerical
_exptl_absorpt_process_details
;
    Higashi, T. (1999). Program for Absorption Correction.
    Rigaku Corporation, Tokyo, Japan.
;
_exptl_crystal_colour colorless
_exptl_crystal_density_diffrn 1.210
_exptl_crystal_density_method 'not measured'
_exptl_crystal_description platelet
_exptl_crystal_F_000 1680
_exptl_crystal_size_max 0.40
_exptl_crystal_size_mid 0.40
_exptl_crystal_size_min 0.10
_refine_diff_density_max 0.165
_refine_diff_density_min -0.290
_refine_diff_density_rms 0.043
_refine_ls_extinction_method none
_refine_ls_goodness_of_fit_ref 1.054
_refine_ls_hydrogen_treatment constr
_refine_ls_matrix_type full
_refine_ls_number_parameters 354
_refine_ls_number_reflns 3979
_refine_ls_number_restraints 134
_refine_ls_restrained_S_all 1.076
_refine_ls_R_factor_all 0.0898
_refine_ls_R_factor_gt 0.0685
_refine_ls_shift/su_max 0.003
_refine_ls_shift/su_mean 0.001
_refine_ls_structure_factor_coef Fsqd
_refine_ls_weighting_details 'calc w=1/[\s^2^(Fo^2^)+(0.1387P)^2^+0.0000P] where P=(Fo^2^+2Fc^2^)/3'
_refine_ls_weighting_scheme calc
_refine_ls_wR_factor_gt 0.2237
_refine_ls_wR_factor_ref 0.2381
_reflns_number_gt 2269
_reflns_number_total 3979
_reflns_threshold_expression >2sigma(I)
_cod_data_source_file ol0707721si20070330_024207.cif
_cod_data_source_block shelxl
_cod_database_code 1505415

loop_
_symmetry_equiv_pos_as_xyz
'x, y, z'
'-x, y, -z+1/2'
'x+1/2, y+1/2, z'
'-x+1/2, y+1/2, -z+1/2'
'-x, -y, -z'
'x, -y, z-1/2'
'-x+1/2, -y+1/2, -z'
'x+1/2, -y+1/2, z-1/2'

loop_
_atom_site_label
_atom_site_type_symbol
_atom_site_fract_x
_atom_site_fract_y
_atom_site_fract_z
_atom_site_U_iso_or_equiv
_atom_site_adp_type
_atom_site_occupancy
_atom_site_symmetry_multiplicity
_atom_site_calc_flag
_atom_site_refinement_flags
_atom_site_disorder_assembly
_atom_site_disorder_group
O2A O 0.7774(2) 0.1105(2) -0.19831(11) 0.1095(11) Uani 0.856(3) 1 d PD A 1
S1A S 0.67740(10) 0.06914(9) -0.17508(4) 0.0908(5) Uani 0.856(3) 1 d PD A 1
O3A O 0.6348(3) -0.00519(18) -0.20064(11) 0.1087(10) Uani 0.856(3) 1 d PD A 1
O1A O 0.6568(3) 0.1805(2) 0.08146(15) 0.1423(13) Uani 0.856(3) 1 d PD A 1
N1A N 0.7120(3) 0.0465(2) -0.11032(12) 0.0880(9) Uani 0.856(3) 1 d PD A 1
C1A C 0.7622(3) 0.1090(3) -0.07378(15) 0.0885(11) Uani 0.856(3) 1 d PD A 1
H1A H 0.7115 0.1572 -0.0720 0.106 Uiso 0.856(3) 1 calc PR A 1
H1B H 0.8397 0.1257 -0.0867 0.106 Uiso 0.856(3) 1 calc PR A 1
C2A C 0.7700(10) 0.0662(5) -0.01654(19) 0.0806(14) Uani 0.856(3) 1 d PD A 1
C3A C 0.6948(3) -0.0089(2) -0.01962(15) 0.0844(10) Uani 0.856(3) 1 d PD A 1
C4A C 0.6365(4) -0.0098(3) -0.07636(16) 0.0942(12) Uani 0.856(3) 1 d PD A 1
H4A H 0.6357 -0.0650 -0.0922 0.113 Uiso 0.856(3) 1 calc PR A 1
H4B H 0.5561 0.0105 -0.0743 0.113 Uiso 0.856(3) 1 calc PR A 1
C5A C 0.8320(3) 0.0981(3) 0.02677(15) 0.0883(11) Uani 0.856(3) 1 d PD A 1
C6A C 0.9014(7) 0.1770(3) 0.0199(3) 0.101(2) Uani 0.856(3) 1 d PD A 1
H6A H 0.9373 0.1917 0.0554 0.152 Uiso 0.856(3) 1 calc PR A 1
H6B H 0.8493 0.2203 0.0078 0.152 Uiso 0.856(3) 1 calc PR A 1
H6C H 0.9617 0.1690 -0.0079 0.152 Uiso 0.856(3) 1 calc PR A 1
C7A C 0.8423(3) 0.0607(3) 0.08353(14) 0.0838(10) Uani 0.856(3) 1 d PD A 1
C8A C 0.7687(3) 0.0796(2) 0.12910(14) 0.0797(11) Uani 0.856(3) 1 d PD A 1
C9A C 0.7897(4) 0.0445(3) 0.18200(16) 0.0835(15) Uani 0.856(3) 1 d PDU A 1
H9A H 0.7391 0.0556 0.2118 0.100 Uiso 0.856(3) 1 calc PR A 1
C10A C 0.8843(6) -0.0060(5) 0.1901(2) 0.106(3) Uani 0.856(3) 1 d PDU A 1
H10A H 0.9005 -0.0268 0.2259 0.127 Uiso 0.856(3) 1 calc PR A 1
C11A C 0.9550(5) -0.0262(3) 0.1464(2) 0.101(2) Uani 0.856(3) 1 d PDU A 1
H11A H 1.0179 -0.0622 0.1522 0.121 Uiso 0.856(3) 1 calc PR A 1
C12A C 0.9342(4) 0.0065(3) 0.09329(18) 0.0955(14) Uani 0.856(3) 1 d PD A 1
H12A H 0.9831 -0.0083 0.0635 0.115 Uiso 0.856(3) 1 calc PR A 1
C13A C 0.6700(4) 0.1421(3) 0.1236(2) 0.1043(11) Uani 0.856(3) 1 d PDU A 1
C14A C 0.5902(4) 0.1580(3) 0.1720(2) 0.1114(12) Uani 0.856(3) 1 d PDU A 1
H14A H 0.5339 0.1998 0.1617 0.167 Uiso 0.856(3) 1 calc PR A 1
H14B H 0.6359 0.1763 0.2040 0.167 Uiso 0.856(3) 1 calc PR A 1
H14C H 0.5492 0.1082 0.1816 0.167 Uiso 0.856(3) 1 calc PR A 1
C15A C 0.6789(15) -0.0692(8) 0.0179(5) 0.111(3) Uani 0.856(3) 1 d PD A 1
H15A H 0.7185 -0.0647 0.0524 0.134 Uiso 0.856(3) 1 calc PR A 1
C16A C 0.6041(5) -0.1420(3) 0.0094(2) 0.1292(17) Uani 0.856(3) 1 d PD A 1
H16A H 0.6073 -0.1761 0.0426 0.194 Uiso 0.856(3) 1 calc PR A 1
H16B H 0.6319 -0.1727 -0.0225 0.194 Uiso 0.856(3) 1 calc PR A 1
H16C H 0.5241 -0.1249 0.0026 0.194 Uiso 0.856(3) 1 calc PR A 1
C17A C 0.5586(3) 0.1392(3) -0.17290(16) 0.0776(10) Uani 0.856(3) 1 d PDU A 1
C18A C 0.4441(4) 0.1114(3) -0.16977(18) 0.0882(11) Uani 0.856(3) 1 d PDU A 1
H18A H 0.4280 0.0551 -0.1703 0.106 Uiso 0.856(3) 1 calc PR A 1
C19A C 0.3527(4) 0.1683(4) -0.1659(2) 0.0992(16) Uani 0.856(3) 1 d PD A 1
H19A H 0.2753 0.1496 -0.1632 0.119 Uiso 0.856(3) 1 calc PR A 1
C20A C 0.3745(5) 0.2514(5) -0.1659(3) 0.1085(17) Uani 0.856(3) 1 d PDU A 1
C21A C 0.4904(5) 0.2758(3) -0.1707(3) 0.1093(16) Uani 0.856(3) 1 d PD A 1
H21A H 0.5072 0.3319 -0.1719 0.131 Uiso 0.856(3) 1 calc PR A 1
C22A C 0.5800(4) 0.2221(3) -0.1738(2) 0.0911(12) Uani 0.856(3) 1 d PD A 1
H22A H 0.6571 0.2414 -0.1765 0.109 Uiso 0.856(3) 1 calc PR A 1
C23A C 0.2759(5) 0.3132(4) -0.1609(3) 0.1392(18) Uani 0.856(3) 1 d PDU A 1
H23A H 0.2018 0.2846 -0.1584 0.209 Uiso 0.856(3) 1 calc PR A 1
H23B H 0.2751 0.3483 -0.1936 0.209 Uiso 0.856(3) 1 calc PR A 1
H23C H 0.2878 0.3460 -0.1275 0.209 Uiso 0.856(3) 1 calc PR A 1

loop_
_atom_site_aniso_label
_atom_site_aniso_U_11
_atom_site_aniso_U_22
_atom_site_aniso_U_33
_atom_site_aniso_U_23
_atom_site_aniso_U_13
_atom_site_aniso_U_12
O2A 0.0834(18) 0.176(3) 0.0696(16) 0.0031(17) 0.0076(14) 0.033(2)
S1A 0.0877(7) 0.1234(11) 0.0612(6) -0.0057(5) -0.0023(5) 0.0302(7)
O3A 0.133(2) 0.116(2) 0.0768(16) -0.0308(15) -0.0139(16) 0.0309(19)
O1A 0.148(3) 0.170(3) 0.109(2) 0.027(2) 0.013(2) 0.067(2)
N1A 0.082(2) 0.121(3) 0.0610(17) -0.0081(17) -0.0047(15) 0.0175(18)
C1A 0.092(3) 0.103(3) 0.070(2) -0.001(2) -0.0087(19) 0.009(2)
C2A 0.085(3) 0.103(5) 0.0542(19) 0.001(2) -0.0017(17) 0.011(3)
C3A 0.091(2) 0.097(3) 0.066(2) -0.0015(18) -0.0018(18) 0.016(2)
C4A 0.092(3) 0.114(3) 0.076(2) -0.006(2) -0.006(2) 0.013(2)
C5A 0.081(2) 0.114(3) 0.070(2) 0.006(2) -0.0026(18) 0.007(2)
C6A 0.116(4) 0.107(5) 0.081(3) 0.012(3) -0.013(3) -0.014(4)
C7A 0.077(2) 0.107(3) 0.068(2) 0.0074(19) -0.0072(17) -0.006(2)
C8A 0.071(2) 0.102(3) 0.066(2) 0.0023(18) -0.0033(16) -0.0019(19)
C9A 0.070(2) 0.109(4) 0.072(2) 0.008(2) -0.0001(17) -0.016(2)
C10A 0.087(3) 0.146(8) 0.084(3) 0.035(3) -0.012(2) -0.006(4)
C11A 0.072(2) 0.132(6) 0.098(3) 0.014(3) -0.007(2) 0.008(3)
C12A 0.081(3) 0.123(4) 0.083(3) 0.007(2) -0.001(2) 0.015(2)
C13A 0.085(2) 0.122(3) 0.106(3) -0.002(2) 0.0102(19) 0.002(2)
C14A 0.091(2) 0.130(3) 0.114(3) -0.002(2) 0.0149(19) 0.005(2)
C15A 0.126(7) 0.127(4) 0.081(3) 0.006(2) -0.011(3) -0.022(4)
C16A 0.156(4) 0.111(3) 0.120(4) 0.005(3) -0.003(3) -0.019(3)
C17A 0.076(2) 0.092(2) 0.0651(18) -0.0028(17) -0.0042(15) 0.0050(19)
C18A 0.085(2) 0.097(2) 0.082(2) 0.0006(18) -0.0022(19) 0.001(2)
C19A 0.067(2) 0.135(4) 0.095(4) 0.009(3) 0.001(2) 0.014(2)
C20A 0.099(3) 0.121(4) 0.105(3) 0.000(3) -0.017(2) 0.037(3)
C21A 0.112(4) 0.091(3) 0.125(4) -0.002(3) -0.021(3) 0.019(3)
C22A 0.082(3) 0.104(4) 0.088(3) 0.005(2) -0.0084(19) -0.003(2)
C23A 0.120(3) 0.148(4) 0.149(4) -0.008(3) -0.021(3) 0.051(3)

loop_
_atom_type_symbol
_atom_type_description
_atom_type_scat_dispersion_real
_atom_type_scat_dispersion_imag
_atom_type_scat_source
C C 0.0181 0.0091 'International Tables Vol C Tables 4.2.6.8 and 6.1.1.4'
H H 0.0000 0.0000 'International Tables Vol C Tables 4.2.6.8 and 6.1.1.4'
N N 0.0311 0.0180 'International Tables Vol C Tables 4.2.6.8 and 6.1.1.4'
O O 0.0492 0.0322 'International Tables Vol C Tables 4.2.6.8 and 6.1.1.4'
S S 0.3331 0.5567 'International Tables Vol C Tables 4.2.6.8 and 6.1.1.4'

loop_
_geom_angle_atom_site_label_1
_geom_angle_atom_site_label_2
_geom_angle_atom_site_label_3
_geom_angle
O2A S1A O3A 119.9(2)
O2A S1A N1A 106.45(17)
O3A S1A N1A 106.64(18)
O2A S1A C17A 108.4(2)
O3A S1A C17A 107.50(19)
N1A S1A C17A 107.31(16)
C1A N1A C4A 109.4(3)
C1A N1A S1A 119.8(3)
C4A N1A S1A 120.9(3)
N1A C1A C2A 103.3(4)
N1A C1A H1A 111.1
C2A C1A H1A 111.1
N1A C1A H1B 111.1
C2A C1A H1B 111.1
H1A C1A H1B 109.1
C5A C2A C3A 130.5(4)
C5A C2A C1A 121.9(5)
C3A C2A C1A 107.5(3)
C15A C3A C2A 130.4(5)
C15A C3A C4A 122.0(5)
C2A C3A C4A 107.6(3)
N1A C4A C3A 103.1(3)
N1A C4A H4A 111.1
C3A C4A H4A 111.1
N1A C4A H4B 111.1
C3A C4A H4B 111.1
H4A C4A H4B 109.1
C2A C5A C7A 124.9(4)
C2A C5A C6A 120.9(4)
C7A C5A C6A 114.1(4)
C5A C6A H6A 109.5
C5A C6A H6B 109.5
H6A C6A H6B 109.5
C5A C6A H6C 109.5
H6A C6A H6C 109.5
H6B C6A H6C 109.5
C12A C7A C8A 117.6(3)
C12A C7A C5A 117.9(3)
C8A C7A C5A 124.4(3)
C9A C8A C7A 120.2(3)
C9A C8A C13A 118.1(3)
C7A C8A C13A 121.6(3)
C10A C9A C8A 120.0(4)
C10A C9A H9A 120.0
C8A C9A H9A 120.0
C11A C10A C9A 120.7(4)
C11A C10A H10A 119.7
C9A C10A H10A 119.7
C10A C11A C12A 120.2(4)
C10A C11A H11A 119.9
C12A C11A H11A 119.9
C11A C12A C7A 121.3(4)
C11A C12A H12A 119.4
C7A C12A H12A 119.4
O1A C13A C14A 118.9(4)
O1A C13A C8A 120.9(4)
C14A C13A C8A 120.2(4)
C13A C14A H14A 109.5
C13A C14A H14B 109.5
H14A C14A H14B 109.5
C13A C14A H14C 109.5
H14A C14A H14C 109.5
H14B C14A H14C 109.5
C3A C15A C16A 125.5(8)
C3A C15A H15A 117.3
C16A C15A H15A 117.3
C15A C16A H16A 109.5
C15A C16A H16B 109.5
H16A C16A H16B 109.5
C15A C16A H16C 109.5
H16A C16A H16C 109.5
H16B C16A H16C 109.5
C22A C17A C18A 119.4(3)
C22A C17A S1A 119.9(4)
C18A C17A S1A 120.7(3)
C17A C18A C19A 119.2(4)
C17A C18A H18A 120.4
C19A C18A H18A 120.4
C20A C19A C18A 121.3(4)
C20A C19A H19A 119.3
C18A C19A H19A 119.3
C19A C20A C21A 117.0(4)
C19A C20A C23A 121.4(6)
C21A C20A C23A 121.6(6)
C22A C21A C20A 122.7(4)
C22A C21A H21A 118.7
C20A C21A H21A 118.7
C21A C22A C17A 120.3(4)
C21A C22A H22A 119.8
C17A C22A H22A 119.8
C20A C23A H23A 109.5
C20A C23A H23B 109.5
H23A C23A H23B 109.5
C20A C23A H23C 109.5
H23A C23A H23C 109.5
H23B C23A H23C 109.5

loop_
_geom_bond_atom_site_label_1
_geom_bond_atom_site_label_2
_geom_bond_distance
O2A S1A 1.430(3)
S1A O3A 1.430(3)
S1A N1A 1.619(3)
S1A C17A 1.762(3)
O1A C13A 1.183(5)
N1A C1A 1.446(4)
N1A C4A 1.490(5)
C1A C2A 1.523(5)
C1A H1A 0.9700
C1A H1B 0.9700
C2A C5A 1.341(6)
C2A C3A 1.487(6)
C3A C15A 1.335(10)
C3A C4A 1.490(5)
C4A H4A 0.9700
C4A H4B 0.9700
C5A C7A 1.476(5)
C5A C6A 1.511(6)
C6A H6A 0.9600
C6A H6B 0.9600
C6A H6C 0.9600
C7A C12A 1.380(5)
C7A C8A 1.401(5)
C8A C9A 1.393(5)
C8A C13A 1.514(5)
C9A C10A 1.361(5)
C9A H9A 0.9300
C10A C11A 1.351(6)
C10A H10A 0.9300
C11A C12A 1.382(5)
C11A H11A 0.9300
C12A H12A 0.9300
C13A C14A 1.488(6)
C14A H14A 0.9600
C14A H14B 0.9600
C14A H14C 0.9600
C15A C16A 1.466(7)
C15A H15A 0.9300
C16A H16A 0.9600
C16A H16B 0.9600
C16A H16C 0.9600
C17A C22A 1.367(5)
C17A C18A 1.375(5)
C18A C19A 1.391(5)
C18A H18A 0.9300
C19A C20A 1.370(6)
C19A H19A 0.9300
C20A C21A 1.377(6)
C20A C23A 1.506(6)
C21A C22A 1.340(6)
C21A H21A 0.9300
C22A H22A 0.9300
C23A H23A 0.9600
C23A H23B 0.9600
C23A H23C 0.9600

loop_
_geom_torsion_atom_site_label_1
_geom_torsion_atom_site_label_2
_geom_torsion_atom_site_label_3
_geom_torsion_atom_site_label_4
_geom_torsion
O2A S1A N1A C1A 48.7(3)
O3A S1A N1A C1A 177.8(3)
C17A S1A N1A C1A -67.2(3)
O2A S1A N1A C4A -169.2(3)
O3A S1A N1A C4A -40.1(3)
C17A S1A N1A C4A 74.8(3)
C4A N1A C1A C2A 28.6(6)
S1A N1A C1A C2A 174.6(5)
N1A C1A C2A C5A 167.4(9)
N1A C1A C2A C3A -15.3(9)
C5A C2A C3A C15A -8(2)
C1A C2A C3A C15A 175.0(12)
C5A C2A C3A C4A 173.9(11)
C1A C2A C3A C4A -3.0(9)
C1A N1A C4A C3A -30.7(4)
S1A N1A C4A C3A -176.2(2)
C15A C3A C4A N1A -158.6(11)
C2A C3A C4A N1A 19.6(6)
C3A C2A C5A C7A 2.6(16)
C1A C2A C5A C7A 179.2(6)
C3A C2A C5A C6A -179.0(9)
C1A C2A C5A C6A -2.5(14)
C2A C5A C7A C12A 90.4(8)
C6A C5A C7A C12A -88.1(5)
C2A C5A C7A C8A -93.1(8)
C6A C5A C7A C8A 88.4(6)
C12A C7A C8A C9A 0.3(6)
C5A C7A C8A C9A -176.2(4)
C12A C7A C8A C13A 176.3(4)
C5A C7A C8A C13A -0.2(6)
C7A C8A C9A C10A 2.3(7)
C13A C8A C9A C10A -173.9(5)
C8A C9A C10A C11A -3.6(9)
C9A C10A C11A C12A 2.1(10)
C10A C11A C12A C7A 0.6(8)
C8A C7A C12A C11A -1.7(6)
C5A C7A C12A C11A 175.0(4)
C9A C8A C13A O1A 171.4(5)
C7A C8A C13A O1A -4.7(7)
C9A C8A C13A C14A -6.6(6)
C7A C8A C13A C14A 177.3(4)
C2A C3A C15A C16A -178.2(12)
C4A C3A C15A C16A 0(2)
O2A S1A C17A C22A -21.3(4)
O3A S1A C17A C22A -152.3(3)
N1A S1A C17A C22A 93.3(3)
O2A S1A C17A C18A 159.3(3)
O3A S1A C17A C18A 28.3(3)
N1A S1A C17A C18A -86.1(3)
C22A C17A C18A C19A -1.9(5)
S1A C17A C18A C19A 177.5(3)
C17A C18A C19A C20A 0.9(6)
C18A C19A C20A C21A 0.9(7)
C18A C19A C20A C23A -179.2(5)
C19A C20A C21A C22A -1.8(7)
C23A C20A C21A C22A 178.3(6)
C20A C21A C22A C17A 0.8(7)
C18A C17A C22A C21A 1.0(6)
S1A C17A C22A C21A -178.3(4)
